data_1509966
loop_
_publ_author_name
'Brinkmann, C.'
'Schmedt auf der Guenne, J.'
'Wilmer, D.'
'Pfitzner, A.'
'Vogel, M.'
'Rau, F.'
'Hoffbauer, W.'
'Eckert, H.'

_publ_section_title
;
 Re-entrant phase transition of the crystalline ion conductor Ag7 P3 S11
;
_journal_name_full 'Solid State Sciences'
_journal_page_first 1077
_journal_page_last 1088
_journal_paper_doi 10.1016/j.solidstatesciences.2004.04.020
_journal_volume 6
_journal_year 2004
_chemical_formula_sum 'Ag7 P3 S11'
_chemical_name_systematic 'Ag7 (P3 S11)'
_space_group_IT_number 15
_symmetry_space_group_name_Hall '-C 2yc'
_symmetry_space_group_name_H-M 'C 1 2/c 1'
_cell_angle_alpha 90
_cell_angle_beta 110.87
_cell_angle_gamma 90
_cell_formula_units_Z 8
_cell_length_a 24.09
_cell_length_b 6.34
_cell_length_c 24.581
_cell_volume 3507.957
_citation_journal_id_ASTM SSSCFJ
_cod_data_source_file silver3-x_264.cif
_cod_data_source_block Ag7P3S11
_cod_database_code 1509966

loop_
_symmetry_equiv_pos_as_xyz
x,y,z
-x,y,-z+1/2
-x,-y,-z
x,-y,z-1/2
x+1/2,y+1/2,z
-x+1/2,y+1/2,-z+1/2
-x+1/2,-y+1/2,-z
x+1/2,-y+1/2,z-1/2

loop_
_atom_site_label
_atom_site_type_symbol
_atom_site_fract_x
_atom_site_fract_y
_atom_site_fract_z
_atom_site_occupancy
_atom_site_U_iso_or_equiv
S9 S-2 0.24072 0.3002 0.34915 1 0.0
Ag1 Ag+1 0.02268 0.19273 0.18709 1 0.0
Ag2 Ag+1 0.09085 0.1766 0.1057 1 0.0
Ag4 Ag+1 0.89005 0.28567 0.09945 1 0.0
S5 S-2 -0.16555 0.6559 0.07666 1 0.0
Ag6 Ag+1 0.75976 0.05691 0.06678 1 0.0
Ag7 Ag+1 0.09063 0.73635 0.318 1 0.0
Ag5 Ag+1 0.74625 0.69313 0.1453 1 0.0
P1 P+5 0.01055 0.6999 0.10509 1 0.0
Ag3 Ag+1 0.17119 0.72279 0.18598 1 0.0
S8 S-2 0.17075 0.3182 0.20348 1 0.0
S7 S-2 -0.16262 0.6419 -0.05788 1 0.0
S11 S-2 0.16641 -0.1191 0.27851 1 0.0
P3 P+5 0.16718 0.2071 0.2795 1 0.0
S1 S-2 -0.04954 0.8834 0.03761 1 0.0
S6 S-2 -0.17607 1.1114 0.00526 1 0.0
S2 S-2 0.0117 0.7912 0.18488 1 0.0
S4 S-2 -0.00792 0.386 0.08843 1 0.0
P2 P+5 -0.14188 0.8133 0.01736 1 0.0
S3 S-2 0.08485 0.7817 0.0894 1 0.0
S10 S-2 0.09036 0.3145 0.28954 1 0.0
